data_7115731
loop_
_publ_author_name
'Pingping Duan'
'Xia Lan'
'Ying Chen'
'Shao-Song Qian'
'Jie Jack Li'
'Liang Lu'
'Yanbo Lu'
'Bo Chen,'
'Mei Hong'
'Jing Zhao'

_publ_section_title
;
 Rhodium(III)-catalyzed C-H activation/[4+3] annulation of
 N-phenoxyacetamides and alpha,beta-unsaturated aldehydes: an efficient
 route to 1,2-oxazepines at room temperature
;
_journal_name_full Chem.Commun.
_journal_page_first 12135
_journal_paper_doi 10.1039/C4cc05485G
_journal_volume 50
_journal_year 2014
_chemical_formula_sum 'C11 H17 N O3'
_chemical_formula_weight 211.25
_chemical_name_systematic
;
 ?
;
_space_group_crystal_system monoclinic
_space_group_IT_number 14
_space_group_name_Hall '-P 2ybc'
_space_group_name_H-M_alt 'P 1 21/c 1'
_symmetry_space_group_name_Hall '-P 2ybc'
_symmetry_space_group_name_H-M 'P 1 21/c 1'
_atom_sites_solution_hydrogens geom
_audit_creation_method SHELXL-2013
_cell_angle_alpha 90
_cell_angle_beta 110.070(8)
_cell_angle_gamma 90
_cell_formula_units_Z 4
_cell_length_a 11.9758(10)
_cell_length_b 6.7000(5)
_cell_length_c 14.3713(11)
_cell_measurement_reflns_used 4417
_cell_measurement_temperature 293(2)
_cell_measurement_theta_max 68.10
_cell_measurement_theta_min 6.60
_cell_volume 1083.10(16)
_computing_cell_refinement 'CrystalClear-SM Auto 2.0 r4'
_computing_data_collection 'CrystalClear-SM 2.0 r4 (Rigaku, 2009)'
_computing_data_reduction 'CrystalClear-SM Auto 2.0 r4'
_computing_molecular_graphics 'CrystalStructure 4.0'
_computing_publication_material 'CrystalStructure 4.0 (Rigaku, 2009)'
_computing_structure_refinement 'SHELXL-2013 (Sheldrick, 2013)'
_computing_structure_solution 'SIR2004 (Burla, et al., 2005)'
_diffrn_ambient_temperature 293(2)
_diffrn_measured_fraction_theta_full 0.777
_diffrn_measured_fraction_theta_max 0.943
_diffrn_measurement_device_type 'Rigaku Saturn944+ CCD'
_diffrn_measurement_method \w
_diffrn_radiation_type CuK\a
_diffrn_radiation_wavelength 1.54187
_diffrn_reflns_av_R_equivalents 0.0676
_diffrn_reflns_av_unetI/netI 0.0757
_diffrn_reflns_Laue_measured_fraction_full 0.777
_diffrn_reflns_Laue_measured_fraction_max 0.943
_diffrn_reflns_limit_h_max 11
_diffrn_reflns_limit_h_min -13
_diffrn_reflns_limit_k_max 7
_diffrn_reflns_limit_k_min -7
_diffrn_reflns_limit_l_max 16
_diffrn_reflns_limit_l_min -15
_diffrn_reflns_number 5306
_diffrn_reflns_point_group_measured_fraction_full 0.777
_diffrn_reflns_point_group_measured_fraction_max 0.943
_diffrn_reflns_theta_full 67.687
_diffrn_reflns_theta_max 59.966
_diffrn_reflns_theta_min 6.559
_exptl_absorpt_coefficient_mu 0.770
_exptl_absorpt_correction_T_max 0.926
_exptl_absorpt_correction_T_min 0.626
_exptl_absorpt_correction_type multi-scan
_exptl_absorpt_process_details 'Jacobson, R. (1998) Private communication'
_exptl_crystal_colour colorless
_exptl_crystal_density_diffrn 1.296
_exptl_crystal_description prism
_exptl_crystal_F_000 456
_exptl_crystal_size_max 0.320
_exptl_crystal_size_mid 0.140
_exptl_crystal_size_min 0.100
_refine_diff_density_max 0.611
_refine_diff_density_min -0.379
_refine_diff_density_rms 0.098
_refine_ls_extinction_coef 0.029(4)
_refine_ls_extinction_expression Fc^*^=kFc[1+0.001xFc^2^\l^3^/sin(2\q)]^-1/4^
_refine_ls_extinction_method SHELXL
_refine_ls_goodness_of_fit_ref 1.105
_refine_ls_hydrogen_treatment constr
_refine_ls_matrix_type full
_refine_ls_number_parameters 138
_refine_ls_number_reflns 1519
_refine_ls_number_restraints 0
_refine_ls_restrained_S_all 1.105
_refine_ls_R_factor_all 0.1146
_refine_ls_R_factor_gt 0.0996
_refine_ls_shift/su_max 0.000
_refine_ls_shift/su_mean 0.000
_refine_ls_structure_factor_coef Fsqd
_refine_ls_weighting_details
;
 w=1/[\s^2^(Fo^2^)+(0.1000P)^2^+3.3000P]
 where P=(Fo^2^+2Fc^2^)/3
;
_refine_ls_weighting_scheme calc
_refine_ls_wR_factor_gt 0.2607
_refine_ls_wR_factor_ref 0.2680
_reflns_Friedel_coverage 0.000
_reflns_number_gt 1187
_reflns_number_total 1519
_reflns_threshold_expression 'I > 2\s(I)'
_cod_data_source_file c4cc05485g2.cif
_cod_data_source_block shelx_1
_cod_database_code 7115731
_shelx_space_group_comment
;
The symmetry employed for this shelxl refinement is uniquely defined
by the following loop, which should always be used as a source of
symmetry information in preference to the above space-group names.
They are only intended as comments.
;
_shelx_estimated_absorpt_t_min 0.791
_shelx_estimated_absorpt_t_max 0.927
_shelxl_version_number 2013-2

loop_
_space_group_symop_operation_xyz
'x, y, z'
'-x, y+1/2, -z+1/2'
'-x, -y, -z'
'x, -y-1/2, z-1/2'

loop_
_atom_site_label
_atom_site_type_symbol
_atom_site_fract_x
_atom_site_fract_y
_atom_site_fract_z
_atom_site_U_iso_or_equiv
_atom_site_adp_type
_atom_site_occupancy
_atom_site_site_symmetry_order
_atom_site_calc_flag
_atom_site_refinement_flags_posn
_atom_site_refinement_flags_adp
O1 O 0.2344(3) 0.2120(5) 0.0798(2) 0.0396(10) Uani 1 1 d . .
O2 O 0.3116(4) 0.3328(6) -0.0972(3) 0.0597(13) Uani 1 1 d . .
H2 H 0.3512 0.4335 -0.0761 0.072 Uiso 1 1 calc R U
O3 O 0.5169(4) 0.3992(7) 0.1154(3) 0.0702(14) Uani 1 1 d . .
N4 N 0.3471(4) 0.2293(7) 0.0694(3) 0.0414(12) Uani 1 1 d . .
C5 C 0.4262(5) 0.3564(8) 0.1320(4) 0.0457(14) Uani 1 1 d . .
C6 C 0.2257(4) 0.0286(8) 0.1323(4) 0.0415(13) Uani 1 1 d . .
H6 H 0.2981 0.0139 0.1903 0.050 Uiso 1 1 calc R U
C7 C 0.1221(5) 0.0629(9) 0.1666(4) 0.0514(15) Uani 1 1 d . .
H7A H 0.0539 0.1083 0.1116 0.062 Uiso 1 1 calc R U
H7B H 0.1419 0.1649 0.2176 0.062 Uiso 1 1 calc R U
C8 C 0.2777(6) -0.0051(8) -0.0693(4) 0.0529(15) Uani 1 1 d . .
H8A H 0.2993 -0.0564 -0.1239 0.064 Uiso 1 1 calc R U
H8B H 0.1947 0.0340 -0.0955 0.064 Uiso 1 1 calc R U
C9 C 0.2918(6) -0.1726(8) 0.0068(5) 0.0552(16) Uani 1 1 d . .
H9A H 0.2756 -0.2994 -0.0278 0.066 Uiso 1 1 calc R U
H9B H 0.3738 -0.1751 0.0513 0.066 Uiso 1 1 calc R U
C10 C 0.3519(5) 0.1769(8) -0.0278(4) 0.0469(14) Uani 1 1 d . .
H10 H 0.4346 0.1470 -0.0204 0.056 Uiso 1 1 calc R U
C11 C 0.4002(6) 0.4304(9) 0.2200(4) 0.0562(16) Uani 1 1 d . .
H11A H 0.3911 0.3191 0.2588 0.084 Uiso 1 1 calc R U
H11B H 0.3281 0.5072 0.1985 0.084 Uiso 1 1 calc R U
H11C H 0.4647 0.5129 0.2594 0.084 Uiso 1 1 calc R U
C12 C 0.2120(5) -0.1520(8) 0.0673(4) 0.0435(14) Uani 1 1 d . .
C13 C 0.0923(6) -0.1323(10) 0.2077(5) 0.0646(18) Uani 1 1 d . .
H13A H 0.0278 -0.1099 0.2329 0.078 Uiso 1 1 calc R U
H13B H 0.1610 -0.1774 0.2623 0.078 Uiso 1 1 calc R U
C14 C 0.1339(5) -0.2935(9) 0.0673(4) 0.0542(15) Uani 1 1 d . .
H14 H 0.1280 -0.4022 0.0257 0.065 Uiso 1 1 calc R U
C15 C 0.0559(6) -0.2933(10) 0.1275(5) 0.0674(19) Uani 1 1 d . .
H15A H 0.0595 -0.4230 0.1584 0.081 Uiso 1 1 calc R U
H15B H -0.0255 -0.2704 0.0847 0.081 Uiso 1 1 calc R U

loop_
_atom_site_aniso_label
_atom_site_aniso_U_11
_atom_site_aniso_U_22
_atom_site_aniso_U_33
_atom_site_aniso_U_23
_atom_site_aniso_U_13
_atom_site_aniso_U_12
O1 0.045(2) 0.0312(19) 0.0456(19) -0.0004(15) 0.0202(16) -0.0007(15)
O2 0.077(3) 0.047(2) 0.055(2) 0.0056(19) 0.022(2) -0.010(2)
O3 0.064(3) 0.074(3) 0.074(3) 0.005(2) 0.027(2) -0.022(2)
N4 0.049(2) 0.041(3) 0.040(2) -0.0051(19) 0.0223(19) -0.008(2)
C5 0.050(3) 0.039(3) 0.047(3) 0.007(2) 0.015(2) -0.005(3)
C6 0.043(3) 0.035(3) 0.046(3) 0.003(2) 0.014(2) 0.002(2)
C7 0.054(3) 0.051(3) 0.059(3) -0.001(3) 0.031(3) 0.000(3)
C8 0.076(4) 0.043(3) 0.052(3) -0.011(3) 0.038(3) -0.007(3)
C9 0.070(4) 0.038(3) 0.067(4) -0.006(3) 0.036(3) 0.004(3)
C10 0.051(3) 0.045(3) 0.052(3) -0.001(3) 0.026(3) 0.003(3)
C11 0.067(4) 0.050(3) 0.047(3) -0.007(3) 0.014(3) -0.015(3)
C12 0.049(3) 0.030(3) 0.052(3) 0.007(2) 0.019(2) 0.005(2)
C13 0.066(4) 0.072(4) 0.065(4) 0.009(3) 0.035(3) -0.008(3)
C14 0.063(4) 0.037(3) 0.063(4) -0.003(3) 0.022(3) -0.006(3)
C15 0.068(4) 0.053(4) 0.086(5) 0.014(4) 0.033(4) -0.014(3)

loop_
_atom_type_symbol
_atom_type_description
_atom_type_scat_dispersion_real
_atom_type_scat_dispersion_imag
_atom_type_scat_source
C C 0.0181 0.0091 'International Tables Vol C Tables 4.2.6.8 and 6.1.1.4'
H H 0.0000 0.0000 'International Tables Vol C Tables 4.2.6.8 and 6.1.1.4'
N N 0.0311 0.0180 'International Tables Vol C Tables 4.2.6.8 and 6.1.1.4'
O O 0.0492 0.0322 'International Tables Vol C Tables 4.2.6.8 and 6.1.1.4'

loop_
_geom_angle_atom_site_label_1
_geom_angle_atom_site_label_2
_geom_angle_atom_site_label_3
_geom_angle
N4 O1 C6 111.3(3)
C10 O2 H2 109.5
C5 N4 O1 117.1(4)
C5 N4 C10 122.4(4)
O1 N4 C10 115.7(4)
O3 C5 N4 118.8(5)
O3 C5 C11 123.1(5)
N4 C5 C11 118.0(5)
O1 C6 C12 111.6(4)
O1 C6 C7 104.7(4)
C12 C6 C7 113.6(4)
O1 C6 H6 108.9
C12 C6 H6 108.9
C7 C6 H6 108.9
C6 C7 C13 109.0(5)
C6 C7 H7A 109.9
C13 C7 H7A 109.9
C6 C7 H7B 109.9
C13 C7 H7B 109.9
H7A C7 H7B 108.3
C10 C8 C9 113.8(5)
C10 C8 H8A 108.8
C9 C8 H8A 108.8
C10 C8 H8B 108.8
C9 C8 H8B 108.8
H8A C8 H8B 107.7
C12 C9 C8 114.1(5)
C12 C9 H9A 108.7
C8 C9 H9A 108.7
C12 C9 H9B 108.7
C8 C9 H9B 108.7
H9A C9 H9B 107.6
O2 C10 N4 112.5(4)
O2 C10 C8 107.9(4)
N4 C10 C8 111.2(4)
O2 C10 H10 108.4
N4 C10 H10 108.4
C8 C10 H10 108.4
C5 C11 H11A 109.5
C5 C11 H11B 109.5
H11A C11 H11B 109.5
C5 C11 H11C 109.5
H11A C11 H11C 109.5
H11B C11 H11C 109.5
C14 C12 C6 120.0(5)
C14 C12 C9 121.4(5)
C6 C12 C9 118.5(5)
C7 C13 C15 110.9(5)
C7 C13 H13A 109.5
C15 C13 H13A 109.5
C7 C13 H13B 109.5
C15 C13 H13B 109.5
H13A C13 H13B 108.1
C12 C14 C15 125.9(6)
C12 C14 H14 117.1
C15 C14 H14 117.1
C14 C15 C13 111.7(5)
C14 C15 H15A 109.3
C13 C15 H15A 109.3
C14 C15 H15B 109.3
C13 C15 H15B 109.3
H15A C15 H15B 108.0

loop_
_geom_bond_atom_site_label_1
_geom_bond_atom_site_label_2
_geom_bond_distance
O1 N4 1.412(5)
O1 C6 1.464(6)
O2 C10 1.411(7)
O2 H2 0.8200
O3 C5 1.223(7)
N4 C5 1.359(7)
N4 C10 1.461(7)
C5 C11 1.487(8)
C6 C12 1.502(7)
C6 C7 1.502(7)
C6 H6 0.9800
C7 C13 1.527(8)
C7 H7A 0.9700
C7 H7B 0.9700
C8 C10 1.506(8)
C8 C9 1.536(8)
C8 H8A 0.9700
C8 H8B 0.9700
C9 C12 1.503(8)
C9 H9A 0.9700
C9 H9B 0.9700
C10 H10 0.9800
C11 H11A 0.9600
C11 H11B 0.9600
C11 H11C 0.9600
C12 C14 1.332(8)
C13 C15 1.529(10)
C13 H13A 0.9700
C13 H13B 0.9700
C14 C15 1.474(9)
C14 H14 0.9300
C15 H15A 0.9700
C15 H15B 0.9700

loop_
_geom_hbond_atom_site_label_D
_geom_hbond_atom_site_label_H
_geom_hbond_atom_site_label_A
_geom_hbond_distance_DH
_geom_hbond_distance_HA
_geom_hbond_distance_DA
_geom_hbond_angle_DHA
_geom_hbond_site_symmetry_A
O2 H2 O3 0.82 2.16 2.807(6) 135.3 3_665

loop_
_geom_torsion_atom_site_label_1
_geom_torsion_atom_site_label_2
_geom_torsion_atom_site_label_3
_geom_torsion_atom_site_label_4
_geom_torsion
C6 O1 N4 C5 -102.3(5)
C6 O1 N4 C10 101.5(5)
O1 N4 C5 O3 -168.6(5)
C10 N4 C5 O3 -14.1(8)
O1 N4 C5 C11 13.8(7)
C10 N4 C5 C11 168.4(5)
N4 O1 C6 C12 -74.8(5)
N4 O1 C6 C7 161.9(4)
O1 C6 C7 C13 170.8(4)
C12 C6 C7 C13 48.9(6)
C10 C8 C9 C12 85.8(6)
C5 N4 C10 O2 -74.4(6)
O1 N4 C10 O2 80.5(5)
C5 N4 C10 C8 164.4(5)
O1 N4 C10 C8 -40.7(6)
C9 C8 C10 O2 -167.1(4)
C9 C8 C10 N4 -43.3(6)
O1 C6 C12 C14 -136.9(5)
C7 C6 C12 C14 -18.8(7)
O1 C6 C12 C9 46.0(6)
C7 C6 C12 C9 164.0(5)
C8 C9 C12 C14 121.1(6)
C8 C9 C12 C6 -61.8(7)
C6 C7 C13 C15 -61.8(7)
C6 C12 C14 C15 -0.3(9)
C9 C12 C14 C15 176.7(6)
C12 C14 C15 C13 -12.2(9)
C7 C13 C15 C14 42.9(8)
